data_2300220
loop_
_publ_author_name
'Stone, Kevin H.'
'Lapidus, Saul H.'
'Stephens, Peter W.'

_publ_section_title
;
 Implementation and use of robust refinement in powder diffraction in
 the presence of impurities
;
_journal_coeditor_code DB5058
_journal_issue 3
_journal_name_full 'Journal of Applied Crystallography'
_journal_page_first 385
_journal_page_last 391
_journal_paper_doi 10.1107/S0021889809008450
_journal_volume 42
_journal_year 2009
_chemical_formula_moiety 'C13 H18 O2'
_chemical_formula_structural 'C13 H18 O2'
_chemical_formula_sum 'C13 H18 O2'
_chemical_formula_weight 206.27
_chemical_name_common ibuprofen
_space_group_crystal_system monoclinic
_space_group_IT_number 14
_space_group_name_Hall '-P 2ybc'
_space_group_name_H-M_alt 'P 1 21/c 1'
_cell_angle_alpha 90
_cell_angle_beta 99.741(12)
_cell_angle_gamma 90
_cell_formula_units_Z 4
_cell_length_a 14.499(3)
_cell_length_b 7.7576(11)
_cell_length_c 10.6203(17)
_cell_volume 1177.3(4)
_diffrn_radiation_monochromator 'double Si(111)'
_diffrn_radiation_wavelength 0.698291
_cod_data_source_file db5058.cif
_cod_data_source_block Ib_28%_Single_Rietveld
_cod_depositor_comments
;
 Updating space group information.

 Antanas Vaitkus,
 2018-06-07

The following automatic conversions were performed:
'_space_group_crystal_system' value 'Monoclinic' changed to 'monoclinic'
according to '/home/saulius/struct/CIF-dictionaries/cif_core.dic'
dictionary named 'cif_core.dic' version 2.4.1 from 2010-06-29.

Automatic conversion script
Id: cif_fix_enum 1527 2010-12-29 10:47:43Z saulius 

The following automatic conversions were performed:

'_space_group_crystal_system' value 'Monoclinic' changed to
'monoclinic' according to
/home/saulius/struct/CIF-dictionaries/cif_core.dic dictionary named
'cif_core.dic' version 2.4.1 from 2010-06-29.

Automatic conversion script
Id: cif_fix_values 1715 2011-07-08 13:25:40Z adriana 
;
_cod_original_cell_volume 1177.3(3)
_cod_database_code 2300220

loop_
_space_group_symop_id
_space_group_symop_operation_xyz
1 x,y,z
2 -x,y+1/2,-z+1/2
3 -x,-y,-z
4 x,-y+1/2,z+1/2

loop_
_atom_site_type_symbol
_atom_site_label
_atom_site_fract_x
_atom_site_fract_y
_atom_site_fract_z
_atom_site_occupancy
C C1a 0.7339276 -0.1896708 1.049721 1
C C2a 0.6162251 -0.4778757 1.000542 1
C C3a 0.6292163 -0.6927955 0.7915676 1
C C4a 0.7599101 -0.6195105 0.6317726 1
C C5a 0.8776126 -0.3313056 0.6809516 1
C C6a 0.8646213 -0.1163858 0.8899256 1
C C7a 0.7210452 0.02344718 1.256943 1
C C8a 0.7179617 -0.3331765 1.227208 1
C C9a 0.7140678 -0.06760124 1.50872 1
C C10a 0.7727924 -0.8326285 0.4245505 1
C C11a 0.9567824 -0.8352118 0.5532139 1
C C12a 0.9067824 -0.8520089 0.7947266 1
C C13a 1.063801 -0.7693258 0.7916288 1
O O1a 0.5649822 0.08015778 0.9732291 1
O O2a 0.4483192 -0.04992567 1.219189 1
H H1a 0.4970719 0.04928806 0.9547422 1
H H7a 0.776354 0.1023349 1.272377 1
H H8a 0.6599342 -0.3677316 1.167624 1
H H8b 0.7768992 -0.3717677 1.198604 1
H H8c 0.7244269 -0.3895169 1.312943 1
H H2a 0.5696742 -0.5039786 1.057458 1
H H3a 0.5872927 -0.7954492 0.7740509 1
H H5a 0.9241635 -0.3052027 0.6240353 1
H H6a 0.906545 -0.01373206 0.9074423 1
H H10a 0.7263133 -0.9284481 0.4212946 1
H H10b 0.7650112 -0.7621956 0.3445901 1
H H11a 0.9963859 -0.7620623 0.5060472 1
H H12a 0.8887764 -0.9729347 0.8124023 1
H H12b 0.9589665 -0.8057627 0.8596437 1
H H12c 0.8563865 -0.7658729 0.8006673 1
H H13a 1.101078 -0.6616818 0.787289 1
H H13b 1.022142 -0.7648053 0.8575906 1
H H13c 1.10308 -0.8724686 0.820611 1

loop_
_atom_type_symbol
_atom_type_description
_atom_type_scat_dispersion_real
_atom_type_scat_dispersion_imag
_atom_type_scat_source
? ? ? ? ?
